data_7160688
loop_
_publ_author_name
'Khomenko, Dmytro M.'
'Vashchenko, Oleksandr V.'
'Doroshchuk, Roman O.'
'Ivanova, Hanna V.'
'Raspertova, Ilona V.'
'Kozytskyi, Andrii V.'
'Hanson, George S. M.'
'Coxon, Christopher R.'
'Shova, Sergiu'
'Lampeka, Rostyslav D.'

_publ_section_title
;
 [3-(Trifluoromethyl)-1<i>H</i>-1,2,4-triazol-5-yl]methylamine
 derivatives: synthesis, ways of modification and use for peptides
 labeling.
;
_journal_issue 36
_journal_name_full 'Organic &amp; biomolecular chemistry'
_journal_page_first 8230
_journal_page_last 8245
_journal_paper_doi 10.1039/d5ob01080b
_journal_volume 23
_journal_year 2025
_chemical_formula_moiety 'C9 H13 F3 N4 O2'
_chemical_formula_sum 'C9 H13 F3 N4 O2'
_chemical_formula_weight 266.23
_space_group_crystal_system monoclinic
_space_group_IT_number 14
_space_group_name_Hall '-P 2ybc'
_space_group_name_H-M_alt 'P 1 21/c 1'
_atom_sites_solution_hydrogens geom
_atom_sites_solution_primary dual
_audit_creation_date 2024-05-23
_audit_creation_method
;
Olex2 1.5
(compiled 2024.02.16 svn.r378c4104 for OlexSys, GUI svn.r6928)
;
_audit_update_record
;
2025-02-22 deposited with the CCDC.	2025-08-18 downloaded from the CCDC.
;
_cell_angle_alpha 90
_cell_angle_beta 101.17(2)
_cell_angle_gamma 90
_cell_formula_units_Z 4
_cell_length_a 10.894(3)
_cell_length_b 12.028(3)
_cell_length_c 9.8863(18)
_cell_measurement_reflns_used 730
_cell_measurement_temperature 293(2)
_cell_measurement_theta_max 24.4210
_cell_measurement_theta_min 1.9040
_cell_volume 1270.9(5)
_computing_molecular_graphics 'Olex2 1.5 (Dolomanov et al., 2009)'
_computing_publication_material 'Olex2 1.5 (Dolomanov et al., 2009)'
_computing_structure_refinement 'SHELXL 2018/3 (Sheldrick, 2015)'
_computing_structure_solution 'SHELXT  (Sheldrick, 2015)'
_diffrn_ambient_temperature 293(2)
_diffrn_measured_fraction_theta_full 0.998
_diffrn_measured_fraction_theta_max 0.998
_diffrn_measurement_device 'four-circle diffractometer'
_diffrn_measurement_device_type 'Xcalibur, Eos'
_diffrn_radiation_type MoK\a
_diffrn_radiation_wavelength 0.71073
_diffrn_reflns_av_R_equivalents 0.0501
_diffrn_reflns_av_unetI/netI 0.0909
_diffrn_reflns_Laue_measured_fraction_full 0.998
_diffrn_reflns_Laue_measured_fraction_max 0.998
_diffrn_reflns_limit_h_max 12
_diffrn_reflns_limit_h_min -11
_diffrn_reflns_limit_k_max 12
_diffrn_reflns_limit_k_min -14
_diffrn_reflns_limit_l_max 11
_diffrn_reflns_limit_l_min -11
_diffrn_reflns_number 5253
_diffrn_reflns_point_group_measured_fraction_full 0.998
_diffrn_reflns_point_group_measured_fraction_max 0.998
_diffrn_reflns_theta_full 25.025
_diffrn_reflns_theta_max 25.025
_diffrn_reflns_theta_min 1.905
_exptl_absorpt_coefficient_mu 0.129
_exptl_crystal_colour 'light colourless'
_exptl_crystal_colour_modifier light
_exptl_crystal_colour_primary colourless
_exptl_crystal_density_diffrn 1.391
_exptl_crystal_description prism
_exptl_crystal_F_000 552
_exptl_crystal_size_max 0.4
_exptl_crystal_size_mid 0.04
_exptl_crystal_size_min 0.03
_refine_diff_density_max 0.193
_refine_diff_density_min -0.234
_refine_diff_density_rms 0.053
_refine_ls_extinction_method none
_refine_ls_goodness_of_fit_ref 1.068
_refine_ls_hydrogen_treatment constr
_refine_ls_matrix_type full
_refine_ls_number_parameters 166
_refine_ls_number_reflns 2243
_refine_ls_number_restraints 0
_refine_ls_restrained_S_all 1.068
_refine_ls_R_factor_all 0.1151
_refine_ls_R_factor_gt 0.0694
_refine_ls_shift/su_max 0.000
_refine_ls_shift/su_mean 0.000
_refine_ls_structure_factor_coef Fsqd
_refine_ls_weighting_details 'w=1/[\s^2^(Fo^2^)+(0.0425P)^2^] where P=(Fo^2^+2Fc^2^)/3'
_refine_ls_weighting_scheme calc
_refine_ls_wR_factor_gt 0.1185
_refine_ls_wR_factor_ref 0.1366
_reflns_Friedel_coverage 0.000
_reflns_number_gt 1534
_reflns_number_total 2243
_reflns_threshold_expression 'I > 2\s(I)'
_cod_data_source_file d5ob01080b2.cif
_cod_data_source_block shi_3577_rola
_cod_depositor_comments 'Adding full bibliography for 7160687--7160688.cif.'
_cod_database_code 7160688
_shelx_shelxl_version_number 2018/3
_shelx_space_group_comment
;
The symmetry employed for this shelxl refinement is uniquely defined
by the following loop, which should always be used as a source of
symmetry information in preference to the above space-group names.
They are only intended as comments.
;
_shelx_estimated_absorpt_t_max 0.996
_shelx_estimated_absorpt_t_min 0.950
_olex2_refinement_description
;
1. Fixed Uiso
 At 1.2 times of:
  All C(H,H) groups, All N(H) groups
 At 1.5 times of:
  All C(H,H,H) groups
2.a Secondary CH2 refined with riding coordinates:
 C4(H4A,H4B)
2.b Aromatic/amide H refined with riding coordinates:
 N3(H3), N4(H4)
2.c Idealised Me refined as rotating group:
 C7(H7A,H7B,H7C), C8(H8A,H8B,H8C), C9(H9A,H9B,H9C)
;
_olex2_date_sample_data_collection 2024-05-18
_olex2_submission_special_instructions 'No special instructions were received'

loop_
_space_group_symop_operation_xyz
'x, y, z'
'-x, y+1/2, -z+1/2'
'-x, -y, -z'
'x, -y-1/2, z-1/2'

loop_
_atom_site_label
_atom_site_type_symbol
_atom_site_fract_x
_atom_site_fract_y
_atom_site_fract_z
_atom_site_U_iso_or_equiv
_atom_site_adp_type
_atom_site_occupancy
_atom_site_site_symmetry_order
_atom_site_calc_flag
_atom_site_refinement_flags_posn
_atom_site_refinement_flags_adp
_atom_site_refinement_flags_occupancy
_atom_site_disorder_assembly
_atom_site_disorder_group
F1 F -0.1815(2) 0.48016(18) 0.3097(2) 0.0679(7) Uani 1 1 d . . . . .
F2 F -0.0294(2) 0.49771(19) 0.2057(2) 0.0727(7) Uani 1 1 d . . . . .
F3 F -0.1560(2) 0.36238(18) 0.1571(2) 0.0701(7) Uani 1 1 d . . . . .
O1 O 0.36633(19) 0.27696(18) 0.72225(18) 0.0326(6) Uani 1 1 d . . . . .
O2 O 0.51059(19) 0.33846(16) 0.59947(19) 0.0324(5) Uani 1 1 d . . . . .
N1 N 0.0775(2) 0.2893(2) 0.3367(2) 0.0255(6) Uani 1 1 d . . . . .
N2 N -0.0272(2) 0.3549(2) 0.4966(2) 0.0333(7) Uani 1 1 d . . . . .
N3 N 0.0660(2) 0.2836(2) 0.5524(2) 0.0309(7) Uani 1 1 d . . . . .
H3 H 0.083089 0.265174 0.638088 0.037 Uiso 1 1 calc R U . . .
N4 N 0.3555(2) 0.23153(19) 0.4996(2) 0.0280(6) Uani 1 1 d . . . . .
H4 H 0.391354 0.234577 0.429500 0.034 Uiso 1 1 calc R U . . .
C1 C -0.0149(3) 0.3546(3) 0.3673(3) 0.0286(7) Uani 1 1 d . . . . .
C2 C 0.1271(3) 0.2461(2) 0.4579(3) 0.0217(7) Uani 1 1 d . . . . .
C3 C -0.0957(3) 0.4233(3) 0.2614(3) 0.0415(9) Uani 1 1 d . . . . .
C4 C 0.2387(3) 0.1714(2) 0.4889(3) 0.0287(7) Uani 1 1 d . . . . .
H4A H 0.238456 0.132702 0.574940 0.034 Uiso 1 1 calc R U . . .
H4B H 0.232945 0.116045 0.416580 0.034 Uiso 1 1 calc R U . . .
C5 C 0.4084(3) 0.2825(2) 0.6171(3) 0.0242(7) Uani 1 1 d . . . . .
C6 C 0.5891(3) 0.4012(3) 0.7137(3) 0.0350(8) Uani 1 1 d . . . . .
C7 C 0.6887(3) 0.4509(3) 0.6442(4) 0.0575(11) Uani 1 1 d . . . . .
H7A H 0.731269 0.392443 0.605805 0.086 Uiso 1 1 calc R U . . .
H7B H 0.747758 0.491508 0.710815 0.086 Uiso 1 1 calc R U . . .
H7C H 0.650274 0.500255 0.572004 0.086 Uiso 1 1 calc R U . . .
C8 C 0.6472(3) 0.3214(3) 0.8258(4) 0.0579(11) Uani 1 1 d . . . . .
H8A H 0.583742 0.293687 0.872149 0.087 Uiso 1 1 calc R U . . .
H8B H 0.710215 0.359343 0.890775 0.087 Uiso 1 1 calc R U . . .
H8C H 0.684509 0.260501 0.785734 0.087 Uiso 1 1 calc R U . . .
C9 C 0.5114(3) 0.4910(3) 0.7642(4) 0.0645(13) Uani 1 1 d . . . . .
H9A H 0.472261 0.536004 0.687741 0.097 Uiso 1 1 calc R U . . .
H9B H 0.564405 0.536674 0.830782 0.097 Uiso 1 1 calc R U . . .
H9C H 0.448185 0.457159 0.806155 0.097 Uiso 1 1 calc R U . . .

loop_
_atom_site_aniso_label
_atom_site_aniso_U_11
_atom_site_aniso_U_22
_atom_site_aniso_U_33
_atom_site_aniso_U_23
_atom_site_aniso_U_13
_atom_site_aniso_U_12
F1 0.0543(16) 0.0799(16) 0.0660(15) 0.0088(14) 0.0030(12) 0.0353(13)
F2 0.0593(16) 0.0804(16) 0.0736(15) 0.0539(15) 0.0013(12) 0.0069(13)
F3 0.0751(17) 0.0738(16) 0.0439(12) -0.0039(13) -0.0318(11) 0.0106(13)
O1 0.0375(14) 0.0445(14) 0.0168(11) -0.0043(10) 0.0074(9) -0.0069(11)
O2 0.0314(14) 0.0430(13) 0.0226(11) 0.0002(11) 0.0045(9) -0.0086(11)
N1 0.0272(16) 0.0320(14) 0.0158(13) -0.0007(12) 0.0007(11) 0.0010(12)
N2 0.0329(17) 0.0404(16) 0.0263(14) 0.0032(14) 0.0054(12) 0.0098(13)
N3 0.0377(18) 0.0385(15) 0.0150(13) 0.0044(13) 0.0010(11) 0.0030(13)
N4 0.0262(16) 0.0405(15) 0.0170(13) -0.0049(12) 0.0036(11) -0.0027(12)
C1 0.031(2) 0.0338(18) 0.0191(15) 0.0035(15) -0.0006(13) -0.0018(15)
C2 0.0258(18) 0.0246(16) 0.0134(14) 0.0002(14) 0.0003(12) -0.0049(13)
C3 0.039(2) 0.049(2) 0.0328(19) 0.0039(19) -0.0020(17) 0.0088(18)
C4 0.031(2) 0.0287(16) 0.0230(16) -0.0037(15) -0.0035(13) 0.0000(14)
C5 0.026(2) 0.0254(17) 0.0192(16) 0.0016(14) 0.0003(13) 0.0018(14)
C6 0.025(2) 0.045(2) 0.0317(18) -0.0080(17) -0.0023(14) -0.0108(15)
C7 0.042(3) 0.070(3) 0.058(2) 0.000(2) 0.005(2) -0.021(2)
C8 0.037(2) 0.090(3) 0.040(2) 0.008(2) -0.0086(17) -0.003(2)
C9 0.051(3) 0.048(2) 0.090(3) -0.037(3) 0.004(2) -0.0096(19)

loop_
_atom_type_symbol
_atom_type_description
_atom_type_scat_dispersion_real
_atom_type_scat_dispersion_imag
_atom_type_scat_source
C C 0.0033 0.0016 'International Tables Vol C Tables 4.2.6.8 and 6.1.1.4'
H H 0.0000 0.0000 'International Tables Vol C Tables 4.2.6.8 and 6.1.1.4'
F F 0.0171 0.0103 'International Tables Vol C Tables 4.2.6.8 and 6.1.1.4'
N N 0.0061 0.0033 'International Tables Vol C Tables 4.2.6.8 and 6.1.1.4'
O O 0.0106 0.0060 'International Tables Vol C Tables 4.2.6.8 and 6.1.1.4'

loop_
_geom_angle_atom_site_label_1
_geom_angle_atom_site_label_2
_geom_angle_atom_site_label_3
_geom_angle
_geom_angle_site_symmetry_1
_geom_angle_site_symmetry_3
_geom_angle_publ_flag
C5 O2 C6 121.8(2) . . ?
C2 N1 C1 102.5(2) . . ?
C1 N2 N3 100.6(2) . . ?
N2 N3 H3 124.3 . . ?
C2 N3 N2 111.4(2) . . ?
C2 N3 H3 124.3 . . ?
C4 N4 H4 119.5 . . ?
C5 N4 H4 119.5 . . ?
C5 N4 C4 121.0(2) . . ?
N1 C1 C3 122.0(3) . . ?
N2 C1 N1 116.1(3) . . ?
N2 C1 C3 121.9(3) . . ?
N1 C2 N3 109.4(2) . . ?
N1 C2 C4 126.5(2) . . ?
N3 C2 C4 124.0(2) . . ?
F1 C3 F2 106.2(3) . . ?
F1 C3 F3 106.8(3) . . ?
F1 C3 C1 113.5(3) . . ?
F2 C3 C1 111.7(3) . . ?
F3 C3 F2 106.0(3) . . ?
F3 C3 C1 112.1(3) . . ?
N4 C4 C2 112.5(2) . . ?
N4 C4 H4A 109.1 . . ?
N4 C4 H4B 109.1 . . ?
C2 C4 H4A 109.1 . . ?
C2 C4 H4B 109.1 . . ?
H4A C4 H4B 107.8 . . ?
O1 C5 O2 126.8(3) . . ?
O1 C5 N4 123.0(3) . . ?
O2 C5 N4 110.2(2) . . ?
O2 C6 C7 102.3(2) . . ?
O2 C6 C8 109.5(3) . . ?
O2 C6 C9 109.7(3) . . ?
C7 C6 C9 111.3(3) . . ?
C8 C6 C7 110.4(3) . . ?
C8 C6 C9 113.1(3) . . ?
C6 C7 H7A 109.5 . . ?
C6 C7 H7B 109.5 . . ?
C6 C7 H7C 109.5 . . ?
H7A C7 H7B 109.5 . . ?
H7A C7 H7C 109.5 . . ?
H7B C7 H7C 109.5 . . ?
C6 C8 H8A 109.5 . . ?
C6 C8 H8B 109.5 . . ?
C6 C8 H8C 109.5 . . ?
H8A C8 H8B 109.5 . . ?
H8A C8 H8C 109.5 . . ?
H8B C8 H8C 109.5 . . ?
C6 C9 H9A 109.5 . . ?
C6 C9 H9B 109.5 . . ?
C6 C9 H9C 109.5 . . ?
H9A C9 H9B 109.5 . . ?
H9A C9 H9C 109.5 . . ?
H9B C9 H9C 109.5 . . ?

loop_
_geom_bond_atom_site_label_1
_geom_bond_atom_site_label_2
_geom_bond_distance
_geom_bond_site_symmetry_2
_geom_bond_publ_flag
F1 C3 1.320(4) . ?
F2 C3 1.334(4) . ?
F3 C3 1.330(4) . ?
O1 C5 1.216(3) . ?
O2 C5 1.340(3) . ?
O2 C6 1.484(3) . ?
N1 C1 1.356(4) . ?
N1 C2 1.322(3) . ?
N2 N3 1.361(3) . ?
N2 C1 1.311(4) . ?
N3 H3 0.8600 . ?
N3 C2 1.327(3) . ?
N4 H4 0.8600 . ?
N4 C4 1.449(3) . ?
N4 C5 1.342(3) . ?
C1 C3 1.483(4) . ?
C2 C4 1.496(4) . ?
C4 H4A 0.9700 . ?
C4 H4B 0.9700 . ?
C6 C7 1.515(4) . ?
C6 C8 1.509(5) . ?
C6 C9 1.516(4) . ?
C7 H7A 0.9600 . ?
C7 H7B 0.9600 . ?
C7 H7C 0.9600 . ?
C8 H8A 0.9600 . ?
C8 H8B 0.9600 . ?
C8 H8C 0.9600 . ?
C9 H9A 0.9600 . ?
C9 H9B 0.9600 . ?
C9 H9C 0.9600 . ?

loop_
_geom_hbond_atom_site_label_D
_geom_hbond_atom_site_label_H
_geom_hbond_atom_site_label_A
_geom_hbond_distance_DH
_geom_hbond_distance_HA
_geom_hbond_distance_DA
_geom_hbond_angle_DHA
_geom_hbond_site_symmetry_A
_geom_hbond_publ_flag
N3 H3 N1 0.86 2.08 2.923(3) 165.8 4_566 yes
N4 H4 O1 0.86 2.02 2.769(3) 145.3 4_565 yes
C8 H8A O1 0.96 2.55 3.079(4) 115.1 . yes
C9 H9C O1 0.96 2.43 3.007(4) 118.5 . yes

loop_
_geom_torsion_atom_site_label_1
_geom_torsion_atom_site_label_2
_geom_torsion_atom_site_label_3
_geom_torsion_atom_site_label_4
_geom_torsion
_geom_torsion_site_symmetry_1
_geom_torsion_site_symmetry_2
_geom_torsion_site_symmetry_3
_geom_torsion_site_symmetry_4
_geom_torsion_publ_flag
N1 C1 C3 F1 179.1(3) . . . . ?
N1 C1 C3 F2 -60.8(4) . . . . ?
N1 C1 C3 F3 58.0(4) . . . . ?
N1 C2 C4 N4 77.7(4) . . . . ?
N2 N3 C2 N1 -0.5(3) . . . . ?
N2 N3 C2 C4 176.5(2) . . . . ?
N2 C1 C3 F1 -2.1(5) . . . . ?
N2 C1 C3 F2 118.0(3) . . . . ?
N2 C1 C3 F3 -123.2(3) . . . . ?
N3 N2 C1 N1 0.1(4) . . . . ?
N3 N2 C1 C3 -178.7(3) . . . . ?
N3 C2 C4 N4 -98.9(3) . . . . ?
C1 N1 C2 N3 0.6(3) . . . . ?
C1 N1 C2 C4 -176.4(3) . . . . ?
C1 N2 N3 C2 0.2(3) . . . . ?
C2 N1 C1 N2 -0.5(4) . . . . ?
C2 N1 C1 C3 178.4(3) . . . . ?
C4 N4 C5 O1 3.8(5) . . . . ?
C4 N4 C5 O2 -175.9(2) . . . . ?
C5 O2 C6 C7 -178.8(3) . . . . ?
C5 O2 C6 C8 64.1(4) . . . . ?
C5 O2 C6 C9 -60.5(4) . . . . ?
C5 N4 C4 C2 82.9(3) . . . . ?
C6 O2 C5 O1 1.4(5) . . . . ?
C6 O2 C5 N4 -178.9(2) . . . . ?
